data_7222360
loop_
_publ_author_name
'Palmucci, Jessica'
'Mahmudov, Kamran T.'
'Guedes da Silva, M. F\'atima C.'
'Martins, Lu\'isa Margarida'
'Marchetti, Fabio'
'Pettinari, Claudio'
'Pombeiro, Armando J. L.'

_publ_section_title
;
 Arylhydrazones of Barbituric Acid: synthesis, coordination ability and
 catalytic activity of their CoII/III and CuII complexes toward
 peroxidative oxidation of alkanes
;
_journal_name_full 'RSC Adv.'
_journal_paper_doi 10.1039/C5RA14078A
_journal_year 2015
_chemical_formula_moiety '2(C20 H12 Co N8 O8), Co H12 O6, 8(H2 O)'
_chemical_formula_sum 'C40 H52 Co3 N16 O30'
_chemical_formula_weight 1413.76
_chemical_name_systematic
;
 ?
;
_space_group_crystal_system triclinic
_space_group_IT_number 2
_space_group_name_Hall '-P 1'
_space_group_name_H-M_alt 'P -1'
_symmetry_space_group_name_Hall '-P 1'
_symmetry_space_group_name_H-M 'P -1'
_atom_sites_solution_hydrogens mixed
_audit_creation_method SHELXL-2014
_audit_update_record
;
2015-03-20 deposited with the CCDC.
2015-09-29 downloaded from the CCDC.
;
_cell_angle_alpha 79.360(8)
_cell_angle_beta 65.192(8)
_cell_angle_gamma 68.570(8)
_cell_formula_units_Z 1
_cell_length_a 10.8762(18)
_cell_length_b 12.0409(17)
_cell_length_c 12.2165(19)
_cell_measurement_reflns_used 2790
_cell_measurement_temperature 150(2)
_cell_measurement_theta_max 25.82
_cell_measurement_theta_min 2.35
_cell_volume 1350.9(4)
_computing_cell_refinement 'Bruker SAINT'
_computing_data_collection 'Bruker APEX2'
_computing_data_reduction 'Bruker SAINT'
_computing_molecular_graphics 'Ortep-3 for Windows (Farrugia, 1997)'
_computing_publication_material 'WinGX publication routines (Farrugia, 1999)'
_computing_structure_refinement 'SHELXL-2013 (Sheldrick, 2013)'
_computing_structure_solution 'SIR97 (Giacovazzo et al, 1997)'
_diffrn_ambient_temperature 150(2)
_diffrn_measured_fraction_theta_full 0.986
_diffrn_measured_fraction_theta_max 0.973
_diffrn_measurement_device_type 'Bruker APEX-II CCD'
_diffrn_measurement_method '\f and \w scans'
_diffrn_radiation_type MoK\a
_diffrn_radiation_wavelength 0.71069
_diffrn_reflns_av_unetI/netI 0.1385
_diffrn_reflns_laue_measured_fraction_full 0.986
_diffrn_reflns_laue_measured_fraction_max 0.973
_diffrn_reflns_limit_h_max 13
_diffrn_reflns_limit_h_min -13
_diffrn_reflns_limit_k_max 14
_diffrn_reflns_limit_k_min -14
_diffrn_reflns_limit_l_max 15
_diffrn_reflns_limit_l_min -15
_diffrn_reflns_number 13738
_diffrn_reflns_point_group_measured_fraction_full 0.986
_diffrn_reflns_point_group_measured_fraction_max 0.973
_diffrn_reflns_theta_full 25.000
_diffrn_reflns_theta_max 26.244
_diffrn_reflns_theta_min 1.818
_exptl_absorpt_coefficient_mu 1.022
_exptl_absorpt_correction_T_max 0.890
_exptl_absorpt_correction_T_min 0.745
_exptl_absorpt_correction_type multi-scan
_exptl_absorpt_process_details sadabs
_exptl_crystal_colour red
_exptl_crystal_density_diffrn 1.738
_exptl_crystal_description prism
_exptl_crystal_F_000 725
_exptl_crystal_size_max 0.410
_exptl_crystal_size_mid 0.250
_exptl_crystal_size_min 0.120
_refine_diff_density_max 3.763
_refine_diff_density_min -1.609
_refine_diff_density_rms 0.306
_refine_ls_extinction_method none
_refine_ls_goodness_of_fit_ref 1.016
_refine_ls_hydrogen_treatment mixed
_refine_ls_matrix_type full
_refine_ls_number_parameters 433
_refine_ls_number_reflns 13738
_refine_ls_number_restraints 79
_refine_ls_restrained_S_all 1.015
_refine_ls_R_factor_all 0.1549
_refine_ls_R_factor_gt 0.1054
_refine_ls_shift/su_max 0.002
_refine_ls_shift/su_mean 0.000
_refine_ls_structure_factor_coef Fsqd
_refine_ls_weighting_details 'w=1/[\s^2^(Fo^2^)+(0.2000P)^2^] where P=(Fo^2^+2Fc^2^)/3'
_refine_ls_weighting_scheme calc
_refine_ls_wR_factor_gt 0.3017
_refine_ls_wR_factor_ref 0.3259
_reflns_Friedel_coverage 0.000
_reflns_number_gt 8108
_reflns_number_total 13738
_reflns_threshold_expression 'I > 2\s(I)'
_cod_data_source_file c5ra14078a2.cif
_cod_data_source_block 4
_cod_database_code 7222360
_shelx_space_group_comment
;
The symmetry employed for this shelxl refinement is uniquely defined
by the following loop, which should always be used as a source of
symmetry information in preference to the above space-group names.
They are only intended as comments.
;
_shelx_estimated_absorpt_t_min 0.679
_shelx_estimated_absorpt_t_max 0.887
_shelxl_version_number 2014-3

loop_
_space_group_symop_operation_xyz
'x, y, z'
'-x, -y, -z'

loop_
_atom_site_label
_atom_site_type_symbol
_atom_site_fract_x
_atom_site_fract_y
_atom_site_fract_z
_atom_site_U_iso_or_equiv
_atom_site_adp_type
_atom_site_occupancy
_atom_site_site_symmetry_order
_atom_site_calc_flag
_atom_site_refinement_flags_posn
_atom_site_refinement_flags_adp
_atom_site_refinement_flags_occupancy
C1 C 0.1880(13) -0.0188(10) 0.5238(10) 0.011(3) Uani 1 1 d . U .
C2 C 0.1037(14) -0.0768(11) 0.6202(11) 0.018(3) Uani 1 1 d . . .
H2 H 0.0565 -0.1222 0.6064 0.022 Uiso 1 1 calc R U .
C3 C 0.0910(14) -0.0665(11) 0.7342(11) 0.020(3) Uani 1 1 d . . .
H3 H 0.0365 -0.1072 0.7998 0.024 Uiso 1 1 calc R U .
C4 C 0.1562(14) 0.0024(10) 0.7561(11) 0.018(3) Uani 1 1 d . . .
H4 H 0.1436 0.0090 0.8367 0.021 Uiso 1 1 calc R U .
C5 C 0.2367(13) 0.0598(10) 0.6660(10) 0.013(3) Uani 1 1 d . . .
H5 H 0.2806 0.1068 0.6820 0.016 Uiso 1 1 calc R U .
C6 C 0.2542(13) 0.0486(10) 0.5476(10) 0.010(3) Uani 1 1 d . . .
C7 C 0.4888(13) 0.2078(10) 0.3496(10) 0.011(3) Uani 1 1 d . . .
C8 C 0.5508(13) 0.2875(10) 0.3708(11) 0.014(3) Uani 1 1 d . . .
C9 C 0.5273(12) 0.1802(9) 0.2294(10) 0.008(2) Uani 1 1 d . U .
C10 C 0.6691(13) 0.3127(10) 0.1521(11) 0.013(3) Uani 1 1 d . . .
C11 C 0.1835(13) 0.1954(10) 0.1871(11) 0.013(3) Uani 1 1 d . . .
C12 C 0.0965(14) 0.2935(11) 0.1495(11) 0.017(3) Uani 1 1 d . . .
H12 H 0.0478 0.3631 0.1959 0.021 Uiso 1 1 calc R U .
C13 C 0.0782(13) 0.2928(11) 0.0434(11) 0.018(3) Uani 1 1 d . . .
H13 H 0.0175 0.3618 0.0175 0.021 Uiso 1 1 calc R U .
C14 C 0.1474(14) 0.1928(11) -0.0234(11) 0.017(3) Uani 1 1 d . . .
H14 H 0.1335 0.1934 -0.0953 0.020 Uiso 1 1 calc R U .
C15 C 0.2366(13) 0.0915(10) 0.0105(10) 0.011(3) Uani 1 1 d . . .
H15 H 0.2862 0.0231 -0.0376 0.013 Uiso 1 1 calc R U .
C16 C 0.2520(13) 0.0924(10) 0.1186(10) 0.010(3) Uani 1 1 d . . .
C17 C 0.4864(13) -0.1941(10) 0.1645(10) 0.010(2) Uani 1 1 d . U .
C18 C 0.5266(12) -0.1864(10) 0.2562(11) 0.012(3) Uani 1 1 d . . .
C19 C 0.5405(13) -0.3077(10) 0.1081(11) 0.014(3) Uani 1 1 d . . .
C20 C 0.6763(13) -0.3928(11) 0.2365(11) 0.014(3) Uani 1 1 d . . .
N1 N 0.3386(10) 0.0988(8) 0.4421(8) 0.010(2) Uani 1 1 d . . .
N2 N 0.4033(10) 0.1650(8) 0.4507(8) 0.009(2) Uani 1 1 d . U .
N3 N 0.6416(11) 0.3307(8) 0.2688(8) 0.010(2) Uani 1 1 d D U .
N4 N 0.6161(10) 0.2323(8) 0.1383(8) 0.010(2) Uani 1 1 d D U .
N5 N 0.3377(10) -0.0018(8) 0.1673(8) 0.008(2) Uani 1 1 d . . .
N6 N 0.3954(10) -0.1039(8) 0.1203(8) 0.007(2) Uani 1 1 d . U .
N7 N 0.6186(11) -0.2849(9) 0.2875(8) 0.013(2) Uani 1 1 d D . .
N8 N 0.6382(11) -0.3947(8) 0.1440(9) 0.012(2) Uani 1 1 d D U .
O1 O 0.2060(9) -0.0234(7) 0.4080(7) 0.0122(18) Uani 1 1 d . . .
O2 O 0.4849(9) 0.1128(6) 0.1961(7) 0.0118(18) Uani 1 1 d . . .
O1W O 0.6388(15) -0.4811(11) -0.1594(11) 0.067(4) Uani 1 1 d . . .
O3 O 0.5248(9) 0.3183(7) 0.4697(7) 0.0167(19) Uani 1 1 d . U .
O2W O 0.8938(14) 0.2927(13) -0.1787(10) 0.075(4) Uani 1 1 d . . .
O4 O 0.7402(9) 0.3644(7) 0.0660(7) 0.0158(19) Uani 1 1 d . . .
O3W O 0.1539(11) -0.2116(9) 0.3558(9) 0.034(3) Uani 1 1 d D . .
O5 O 0.2024(9) 0.1902(7) 0.2899(7) 0.0123(18) Uani 1 1 d . . .
O4W O 0.6291(12) 0.4048(10) 0.6008(9) 0.042(3) Uani 1 1 d D . .
O6 O 0.4870(9) -0.0956(7) 0.3164(7) 0.0123(18) Uani 1 1 d . . .
O7 O 0.5039(9) -0.3278(7) 0.0325(7) 0.0171(19) Uani 1 1 d . U .
O8 O 0.7554(9) -0.4805(7) 0.2710(7) 0.0131(18) Uani 1 1 d . U .
O10 O 0.0200(13) 0.3303(8) 0.4746(9) 0.044(3) Uani 1 1 d D . .
O11 O 0.2161(15) 0.4719(13) 0.3977(15) 0.096(5) Uani 1 1 d . . .
O12 O -0.0477(18) 0.5619(13) 0.3484(12) 0.084(5) Uani 1 1 d . . .
Co1 Co 0.34322(17) 0.04640(13) 0.30345(14) 0.0094(4) Uani 1 1 d . . .
Co2 Co 0.0000 0.5000 0.5000 0.0140(6) Uani 1 2 d S . P
H3N H 0.708(10) 0.364(9) 0.262(10) 0.021 Uiso 1 1 d D U .
H4N H 0.609(13) 0.234(10) 0.067(6) 0.021 Uiso 1 1 d D U .
H7N H 0.622(14) -0.245(9) 0.340(8) 0.021 Uiso 1 1 d D U .
H8N H 0.694(10) -0.465(6) 0.107(10) 0.021 Uiso 1 1 d D U .
H11W H 0.5912 -0.5318 -0.1300 0.021 Uiso 1 1 d . U .
H12W H 0.8350 0.2979 -0.1029 0.021 Uiso 1 1 d . U .
H13W H 0.150(14) -0.137(5) 0.362(9) 0.021 Uiso 1 1 d D U .
H14W H 0.622(12) 0.355(8) 0.559(8) 0.021 Uiso 1 1 d D U .
H21W H 0.6068 -0.4349 -0.0997 0.021 Uiso 1 1 d . U .
H22W H 0.9571 0.2220 -0.1813 0.021 Uiso 1 1 d . U .
H23W H 0.130(14) -0.196(8) 0.291(8) 0.021 Uiso 1 1 d D U .
H24W H 0.699(10) 0.428(10) 0.538(6) 0.021 Uiso 1 1 d D U .
H110 H 0.095(8) 0.283(7) 0.417(7) 0.021 Uiso 1 1 d D U .
H111 H 0.2764 0.4193 0.4242 0.021 Uiso 1 1 d . U .
H112 H -0.1079 0.5648 0.3200 0.021 Uiso 1 1 d . U .
H210 H -0.008(11) 0.274(7) 0.527(7) 0.021 Uiso 1 1 d D U .
H211 H 0.2355 0.4419 0.3281 0.021 Uiso 1 1 d . U .
H212 H 0.0312 0.5629 0.2792 0.021 Uiso 1 1 d . U .

loop_
_atom_site_aniso_label
_atom_site_aniso_U_11
_atom_site_aniso_U_22
_atom_site_aniso_U_33
_atom_site_aniso_U_23
_atom_site_aniso_U_13
_atom_site_aniso_U_12
C1 0.011(3) 0.012(3) 0.011(3) 0.0002(16) -0.0042(17) -0.0031(17)
C2 0.021(8) 0.021(7) 0.016(7) 0.002(6) -0.006(6) -0.014(6)
C3 0.019(8) 0.024(8) 0.012(7) 0.004(6) 0.000(6) -0.011(6)
C4 0.019(8) 0.017(7) 0.013(7) 0.004(6) -0.010(6) 0.001(6)
C5 0.011(7) 0.014(7) 0.016(7) -0.004(5) -0.004(5) -0.006(5)
C6 0.010(7) 0.011(6) 0.008(6) 0.000(5) -0.005(5) -0.001(5)
C7 0.011(7) 0.014(7) 0.010(6) 0.000(5) -0.004(5) -0.006(5)
C8 0.012(7) 0.018(7) 0.018(7) -0.004(5) -0.007(6) -0.007(6)
C9 0.008(3) 0.008(3) 0.008(3) -0.0009(15) -0.0031(17) -0.0027(17)
C10 0.014(7) 0.006(6) 0.017(7) -0.004(5) -0.008(6) 0.004(5)
C11 0.010(7) 0.010(6) 0.018(7) -0.001(5) -0.004(5) -0.004(5)
C12 0.016(7) 0.014(7) 0.022(7) -0.005(6) -0.006(6) -0.004(6)
C13 0.012(7) 0.020(7) 0.022(7) 0.013(6) -0.013(6) -0.004(6)
C14 0.022(8) 0.023(7) 0.016(7) 0.001(6) -0.015(6) -0.011(6)
C15 0.012(7) 0.010(6) 0.007(6) 0.000(5) 0.001(5) -0.007(5)
C16 0.013(7) 0.011(6) 0.009(6) 0.004(5) -0.004(5) -0.009(5)
C17 0.011(3) 0.010(3) 0.010(3) -0.0002(15) -0.0044(17) -0.0030(17)
C18 0.006(6) 0.015(7) 0.018(7) -0.008(5) -0.004(5) -0.004(5)
C19 0.010(7) 0.014(7) 0.013(7) -0.005(5) -0.002(5) 0.002(5)
C20 0.012(7) 0.019(7) 0.011(6) -0.006(5) -0.001(5) -0.007(6)
N1 0.010(5) 0.011(5) 0.007(5) 0.002(4) -0.004(4) -0.003(4)
N2 0.009(3) 0.010(3) 0.009(3) 0.0001(15) -0.0036(16) -0.0031(16)
N3 0.011(3) 0.010(3) 0.010(3) -0.0003(15) -0.0037(16) -0.0041(16)
N4 0.010(3) 0.011(3) 0.009(3) -0.0008(15) -0.0047(16) -0.0028(16)
N5 0.006(5) 0.006(5) 0.013(5) 0.006(4) -0.006(4) -0.004(4)
N6 0.007(2) 0.007(2) 0.007(2) -0.0005(15) -0.0027(16) -0.0026(16)
N7 0.016(6) 0.019(6) 0.004(5) -0.003(4) 0.001(4) -0.011(5)
N8 0.013(3) 0.012(3) 0.012(3) -0.0003(15) -0.0047(17) -0.0034(16)
O1 0.010(5) 0.017(5) 0.014(5) -0.001(4) -0.007(4) -0.007(4)
O2 0.015(5) 0.013(4) 0.011(4) -0.002(3) -0.003(4) -0.009(4)
O1W 0.078(11) 0.073(9) 0.056(9) -0.028(7) -0.006(8) -0.040(8)
O3 0.020(3) 0.020(3) 0.016(3) -0.003(2) -0.007(2) -0.012(2)
O2W 0.046(9) 0.121(12) 0.032(8) -0.014(7) 0.002(7) -0.014(9)
O4 0.019(5) 0.021(5) 0.007(4) 0.000(4) 0.001(4) -0.013(4)
O3W 0.036(7) 0.041(6) 0.031(6) -0.011(5) -0.006(5) -0.025(6)
O5 0.015(5) 0.017(5) 0.005(4) -0.001(3) -0.002(4) -0.007(4)
O4W 0.040(7) 0.055(7) 0.041(7) -0.018(5) 0.001(6) -0.036(6)
O6 0.012(5) 0.013(5) 0.018(5) 0.000(4) -0.011(4) -0.005(4)
O7 0.021(3) 0.017(3) 0.018(3) -0.004(2) -0.014(2) -0.001(2)
O8 0.014(3) 0.012(3) 0.012(3) 0.000(2) -0.009(2) 0.001(2)
O10 0.063(9) 0.028(6) 0.025(6) -0.017(5) 0.016(6) -0.029(6)
O11 0.040(9) 0.087(11) 0.130(15) -0.045(10) 0.000(10) -0.004(8)
O12 0.131(15) 0.105(11) 0.070(10) 0.015(8) -0.068(11) -0.069(11)
Co1 0.0104(9) 0.0108(9) 0.0087(9) -0.0026(6) -0.0037(7) -0.0044(7)
Co2 0.0159(14) 0.0147(13) 0.0123(13) -0.0031(10) -0.0050(11) -0.0054(11)

loop_
_atom_type_symbol
_atom_type_description
_atom_type_scat_dispersion_real
_atom_type_scat_dispersion_imag
_atom_type_scat_source
C C 0.0033 0.0016 'International Tables Vol C Tables 4.2.6.8 and 6.1.1.4'
H H 0.0000 0.0000 'International Tables Vol C Tables 4.2.6.8 and 6.1.1.4'
N N 0.0061 0.0033 'International Tables Vol C Tables 4.2.6.8 and 6.1.1.4'
O O 0.0106 0.0060 'International Tables Vol C Tables 4.2.6.8 and 6.1.1.4'
Co Co 0.3494 0.9721 'International Tables Vol C Tables 4.2.6.8 and 6.1.1.4'

loop_
_geom_angle_atom_site_label_1
_geom_angle_atom_site_label_2
_geom_angle_atom_site_label_3
_geom_angle
_geom_angle_site_symmetry_1
_geom_angle_site_symmetry_3
O1 C1 C6 118.1(10) . .
O1 C1 C2 122.7(10) . .
C6 C1 C2 119.2(11) . .
C3 C2 C1 118.5(10) . .
C2 C3 C4 121.3(11) . .
C5 C4 C3 121.6(11) . .
C4 C5 C6 118.3(10) . .
C1 C6 C5 121.0(10) . .
C1 C6 N1 112.9(10) . .
C5 C6 N1 126.1(10) . .
N2 C7 C9 127.0(9) . .
N2 C7 C8 114.3(10) . .
C9 C7 C8 118.7(10) . .
O3 C8 N3 119.7(10) . .
O3 C8 C7 124.6(11) . .
N3 C8 C7 115.6(10) . .
O2 C9 N4 115.0(10) . .
O2 C9 C7 126.5(10) . .
N4 C9 C7 118.4(9) . .
O4 C10 N4 122.8(10) . .
O4 C10 N3 121.7(10) . .
N4 C10 N3 115.5(10) . .
O5 C11 C12 123.0(11) . .
O5 C11 C16 118.0(10) . .
C12 C11 C16 118.9(11) . .
C11 C12 C13 120.5(11) . .
C14 C13 C12 120.0(11) . .
C13 C14 C15 121.8(11) . .
C14 C15 C16 117.8(11) . .
N5 C16 C15 125.9(10) . .
N5 C16 C11 113.0(10) . .
C15 C16 C11 121.0(11) . .
N6 C17 C18 126.7(10) . .
N6 C17 C19 114.1(10) . .
C18 C17 C19 119.2(11) . .
O6 C18 N7 114.1(10) . .
O6 C18 C17 127.3(11) . .
N7 C18 C17 118.6(10) . .
O7 C19 N8 120.2(10) . .
O7 C19 C17 125.0(11) . .
N8 C19 C17 114.8(10) . .
O8 C20 N7 122.9(11) . .
O8 C20 N8 123.3(10) . .
N7 C20 N8 113.9(11) . .
N2 N1 C6 119.6(9) . .
N2 N1 Co1 129.9(8) . .
C6 N1 Co1 110.4(7) . .
N1 N2 C7 119.3(9) . .
C10 N3 C8 125.7(9) . .
C10 N4 C9 125.4(10) . .
N6 N5 C16 119.4(9) . .
N6 N5 Co1 129.7(7) . .
C16 N5 Co1 110.9(7) . .
N5 N6 C17 118.9(9) . .
C18 N7 C20 125.4(10) . .
C19 N8 C20 127.6(10) . .
C1 O1 Co1 110.5(6) . .
C9 O2 Co1 122.9(7) . .
C11 O5 Co1 110.5(7) . .
C18 O6 Co1 122.3(7) . .
O1 Co1 O5 92.2(3) . .
O1 Co1 O6 88.9(3) . .
O5 Co1 O6 178.7(3) . .
O1 Co1 O2 178.4(4) . .
O5 Co1 O2 89.0(3) . .
O6 Co1 O2 89.9(3) . .
O1 Co1 N1 87.1(4) . .
O5 Co1 N1 91.0(4) . .
O6 Co1 N1 88.5(4) . .
O2 Co1 N1 93.7(3) . .
O1 Co1 N5 91.3(3) . .
O5 Co1 N5 86.6(4) . .
O6 Co1 N5 94.0(4) . .
O2 Co1 N5 87.9(3) . .
N1 Co1 N5 177.1(4) . .
O10 Co2 O10 180.00(7) . 2_566
O10 Co2 O12 89.2(5) . 2_566
O10 Co2 O12 90.8(5) 2_566 2_566
O10 Co2 O12 90.8(5) . .
O10 Co2 O12 89.2(5) 2_566 .
O12 Co2 O12 180.0 2_566 .
O10 Co2 O11 88.4(5) . 2_566
O10 Co2 O11 91.6(5) 2_566 2_566
O12 Co2 O11 90.8(7) 2_566 2_566
O12 Co2 O11 89.2(7) . 2_566
O10 Co2 O11 91.6(5) . .
O10 Co2 O11 88.4(5) 2_566 .
O12 Co2 O11 89.2(7) 2_566 .
O12 Co2 O11 90.8(7) . .
O11 Co2 O11 180.0 2_566 .

loop_
_geom_bond_atom_site_label_1
_geom_bond_atom_site_label_2
_geom_bond_distance
_geom_bond_site_symmetry_2
C1 O1 1.354(13) .
C1 C6 1.398(14) .
C1 C2 1.405(16) .
C2 C3 1.365(16) .
C3 C4 1.391(16) .
C4 C5 1.346(16) .
C5 C6 1.402(15) .
C6 N1 1.412(14) .
C7 N2 1.344(14) .
C7 C9 1.416(15) .
C7 C8 1.467(14) .
C8 O3 1.216(13) .
C8 N3 1.379(15) .
C9 O2 1.261(12) .
C9 N4 1.359(14) .
C10 O4 1.232(14) .
C10 N4 1.359(13) .
C10 N3 1.370(14) .
C11 O5 1.342(13) .
C11 C12 1.360(16) .
C11 C16 1.407(16) .
C12 C13 1.394(16) .
C13 C14 1.366(17) .
C14 C15 1.374(16) .
C15 C16 1.401(15) .
C16 N5 1.398(14) .
C17 N6 1.377(14) .
C17 C18 1.391(15) .
C17 C19 1.453(16) .
C18 O6 1.268(13) .
C18 N7 1.357(15) .
C19 O7 1.239(13) .
C19 N8 1.352(15) .
C20 O8 1.228(14) .
C20 N7 1.359(14) .
C20 N8 1.363(14) .
N1 N2 1.283(12) .
N1 Co1 1.889(9) .
N5 N6 1.277(12) .
N5 Co1 1.890(9) .
O1 Co1 1.867(8) .
O2 Co1 1.884(7) .
O5 Co1 1.882(8) .
O6 Co1 1.884(8) .
O10 Co2 2.043(8) .
O11 Co2 2.076(14) .
O12 Co2 2.066(12) .
Co2 O10 2.043(8) 2_566
Co2 O12 2.066(12) 2_566
Co2 O11 2.076(14) 2_566

loop_
_geom_hbond_atom_site_label_D
_geom_hbond_atom_site_label_H
_geom_hbond_atom_site_label_A
_geom_hbond_distance_DH
_geom_hbond_distance_HA
_geom_hbond_distance_DA
_geom_hbond_angle_DHA
_geom_hbond_site_symmetry_A
C5 H5 O6 0.95 2.49 3.284(13) 141.1 2_656
C15 H15 O2 0.95 2.60 3.468(14) 151.7 2_655
N3 H3N O8 0.91(3) 2.15(7) 2.968(11) 148(10) 1_565
N4 H4N O7 0.90(3) 2.00(8) 2.771(12) 143(11) 2_655
N8 H8N O4 0.91(3) 2.03(6) 2.887(12) 156(11) 1_545
O1W H11W O7 0.870 2.200 3.062(14) 168.4(9) 2_645
O2W H12W O4 0.8700) 2.050 2.860(14) 155.0 .
O3W H13W O1 0.90(3) 1.94(5) 2.764(11) 153(9) .
O4W H14W N7 0.89(3) 2.84(9) 3.199(13) 106(7) 2_656
O4W H14W O3 0.89(3) 2.00(6) 2.818(12) 151(11) .
O1W H21W O7 0.8700 1.930 2.790(14) 170.0 .
O3W H23W O2W 0.90(3) 2.10(6) 2.827(16) 137(8) 2_655
O10 H110 O5 0.90(3) 1.79(5) 2.661(12) 163(12) .
O12 H112 O8 0.8500 2.080 2.902(14) 162.8(9) 1_465
O10 H210 O3W 0.88(3) 1.92(6) 2.739(13) 152(10) 2_556
O11 H211 O1W 0.900 2.020 2.67(2) 128.1(10) 2_655
O12 H212 O2W 0.920 2.150 2.837(19) 131.2(9) 2_665
C5 H5 O6 0.95 2.49 3.284(13) 141.1 2_656
C15 H15 O2 0.95 2.60 3.468(14) 151.7 2_655
N3 H3N O8 0.91(3) 2.15(7) 2.968(11) 148(10) 1_565
N4 H4N O7 0.90(3) 2.00(8) 2.771(12) 143(11) 2_655
N8 H8N O4 0.91(3) 2.03(6) 2.887(12) 156(11) 1_545
O1W H11W O7 0.870 2.200 3.062(14) 168.4(9) 2_645
O2W H12W O4 0.8700 2.050 2.860(14) 155.0 .
O3W H13W O1 0.90(3) 1.94(5) 2.764(11) 153(9) .
O4W H14W O3 0.89(3) 2.00(6) 2.818(12) 151(11) .
O1W H21W O7 0.8700 1.930 2.790(14) 170.0 .
O3W H23W O2W 0.90(3) 2.10(6) 2.827(16) 137(8) 2_655
O4W H24W O3 0.91(3) 3.15(12) 3.276(14) 90(8) 2_666
O10 H110 O5 0.90(3) 1.79(5) 2.661(12) 163(12) .
O12 H112 O8 0.8500 2.080 2.902(14) 162.8(9) 1_465
O10 H210 O3W 0.88(3) 1.92(6) 2.739(13) 152(10) 2_556
O11 H211 O1W 0.900 2.020 2.67(2) 128.1(10) 2_655
O12 H212 O2W 0.920 2.150 2.837(19) 131.2(9) 2_665
